data_4086354
loop_
_publ_author_name
'O, Wylie W. N.'
'Kang, Xiaohui'
'Luo, Yi'
'Hou, Zhaomin'

_publ_section_title
;
 PNP-Ligated Heterometallic Rare-Earth/Ruthenium Hydride Complexes Bearing
 Phosphinophenyl and Phosphinomethyl Bridging Ligands
;
_journal_issue 4
_journal_name_full Organometallics
_journal_page_first 1030
_journal_page_last 1043
_journal_paper_doi 10.1021/om401216v
_journal_volume 33
_journal_year 2014
_chemical_formula_sum 'C61 H84 N O2 P3 Rh Ru Y'
_chemical_formula_weight 1249.09
_chemical_name_common PNP(iPr)Y(H)2Ru(C5Me5)PPh2(CH2CO)Rh(C5Me5)CO
_chemical_name_systematic
; 
 ? 
;
_space_group_IT_number 14
_symmetry_cell_setting monoclinic
_symmetry_space_group_name_Hall '-P 2ybc'
_symmetry_space_group_name_H-M 'P 1 21/c 1'
_atom_sites_solution_hydrogens geom
_atom_sites_solution_primary direct
_atom_sites_solution_secondary difmap
_audit_creation_method SHELXL-97
_cell_angle_alpha 90.00
_cell_angle_beta 90.978(3)
_cell_angle_gamma 90.00
_cell_formula_units_Z 4
_cell_length_a 14.4020(11)
_cell_length_b 14.3520(11)
_cell_length_c 29.6397(19)
_cell_measurement_reflns_used 147115
_cell_measurement_temperature 163(2)
_cell_measurement_theta_max 26.56
_cell_measurement_theta_min 1.03
_cell_volume 6125.6(8)
_computing_cell_refinement 'APEX2 (Bruker, 2013); SAINT (Bruker, 2012)'
_computing_data_collection 'GIS (Bruker)'
_computing_data_reduction 'SAINT (Bruker, 2012); XPREP (Sheldrick, 2013)'
_computing_molecular_graphics 'Ortep-3 for Windows (Farrugia, 1997)'
_computing_publication_material 'WinGX publication routines (Farrugia, 1999)'
_computing_structure_refinement 'SHELXL-97 (Sheldrick, 1997)'
_computing_structure_solution 'SHELXS-97 (Sheldrick, 1990)'
_diffrn_ambient_temperature 163(2)
_diffrn_measured_fraction_theta_full 0.998
_diffrn_measured_fraction_theta_max 0.998
_diffrn_measurement_device_type 'Bruker D8 QUEST diffractometer with a CMOS area detector'
_diffrn_measurement_method 'phi and omega scans'
_diffrn_radiation_monochromator 'doubly curved silicon crystal'
_diffrn_radiation_source 'microfocus sealed tube'
_diffrn_radiation_type MoK\a
_diffrn_radiation_wavelength 0.71073
_diffrn_reflns_av_R_equivalents 0.0778
_diffrn_reflns_av_sigmaI/netI 0.0362
_diffrn_reflns_limit_h_max 18
_diffrn_reflns_limit_h_min -18
_diffrn_reflns_limit_k_max 18
_diffrn_reflns_limit_k_min -18
_diffrn_reflns_limit_l_max 37
_diffrn_reflns_limit_l_min -35
_diffrn_reflns_number 147115
_diffrn_reflns_theta_full 26.56
_diffrn_reflns_theta_max 26.56
_diffrn_reflns_theta_min 1.37
_exptl_absorpt_coefficient_mu 1.567
_exptl_absorpt_correction_T_max 0.6954
_exptl_absorpt_correction_T_min 0.6340
_exptl_absorpt_correction_type multi-scan
_exptl_absorpt_process_details 'Sheldrick, G. M. (2012) SADABS. Bruker AXS Inc., Madison, Wisconsin, USA.'
_exptl_crystal_colour orange
_exptl_crystal_density_diffrn 1.354
_exptl_crystal_density_method 'not measured'
_exptl_crystal_description block
_exptl_crystal_F_000 2584
_exptl_crystal_size_max 0.32
_exptl_crystal_size_mid 0.28
_exptl_crystal_size_min 0.25
_refine_diff_density_max 1.071
_refine_diff_density_min -0.708
_refine_diff_density_rms 0.096
_refine_ls_extinction_method none
_refine_ls_goodness_of_fit_ref 1.101
_refine_ls_hydrogen_treatment mixed
_refine_ls_matrix_type full
_refine_ls_number_parameters 659
_refine_ls_number_reflns 12760
_refine_ls_number_restraints 0
_refine_ls_restrained_S_all 1.101
_refine_ls_R_factor_all 0.0541
_refine_ls_R_factor_gt 0.0358
_refine_ls_shift/su_max 0.002
_refine_ls_shift/su_mean 0.000
_refine_ls_structure_factor_coef Fsqd
_refine_ls_weighting_details 'calc w=1/[\s^2^(Fo^2^)+(0.0381P)^2^+5.5260P] where P=(Fo^2^+2Fc^2^)/3'
_refine_ls_weighting_scheme calc
_refine_ls_wR_factor_gt 0.0820
_refine_ls_wR_factor_ref 0.0888
_reflns_number_gt 10267
_reflns_number_total 12760
_reflns_threshold_expression >2sigma(I)
_cod_data_source_file om401216v_si_002.cif
_cod_data_source_block 9b-Y
_cod_depositor_comments
;
The following automatic conversions were performed:

'_symmetry_cell_setting' value 'Monoclinic' changed to 'monoclinic'
according to the built-in table from CIF Core dictionary named
'cif_core.dic' version 2.4.1 from 2010-06-29.

'_exptl_crystal_density_meas' value 'not measured' was changed to '?'
- the value is perceived as not measured.

Automatic conversion script
Id: cif_fix_values 4093 2015-10-18 17:28:56Z antanas 
;
_cod_original_sg_symbol_H-M 'P 21/c'
_cod_database_code 4086354

loop_
_symmetry_equiv_pos_as_xyz
'x, y, z'
'-x, y+1/2, -z+1/2'
'-x, -y, -z'
'x, -y-1/2, z-1/2'

loop_
_atom_site_label
_atom_site_type_symbol
_atom_site_fract_x
_atom_site_fract_y
_atom_site_fract_z
_atom_site_U_iso_or_equiv
_atom_site_adp_type
_atom_site_occupancy
_atom_site_symmetry_multiplicity
_atom_site_calc_flag
_atom_site_refinement_flags
_atom_site_disorder_assembly
_atom_site_disorder_group
C1 C 0.8175(2) 0.1980(2) 0.20860(10) 0.0262(7) Uani 1 1 d . . .
H1A H 0.8062 0.2659 0.2063 0.031 Uiso 1 1 calc R . .
H1B H 0.8482 0.1861 0.2382 0.031 Uiso 1 1 calc R . .
C2 C 0.8830(2) 0.1697(2) 0.17168(10) 0.0264(6) Uani 1 1 d . . .
C3 C 1.0081(2) 0.1393(3) 0.23858(12) 0.0370(8) Uani 1 1 d . . .
C4 C 1.0468(2) 0.0874(3) 0.10643(11) 0.0445(10) Uani 1 1 d . . .
C5 C 1.0164(3) -0.0003(3) 0.12403(11) 0.0460(10) Uani 1 1 d . . .
C6 C 1.0781(3) -0.0253(3) 0.15982(12) 0.0558(12) Uani 1 1 d . . .
C7 C 1.1445(3) 0.0471(4) 0.16470(12) 0.0612(13) Uani 1 1 d . . .
C8 C 1.1270(3) 0.1157(4) 0.13114(13) 0.0569(12) Uani 1 1 d . . .
C9 C 1.0049(3) 0.1339(3) 0.06528(12) 0.0556(11) Uani 1 1 d . . .
H9A H 1.0204 0.2004 0.0657 0.083 Uiso 1 1 calc R . .
H9B H 0.9373 0.1264 0.0654 0.083 Uiso 1 1 calc R . .
H9C H 1.0298 0.1051 0.0380 0.083 Uiso 1 1 calc R . .
C10 C 0.9375(3) -0.0577(4) 0.10522(14) 0.0678(13) Uani 1 1 d . . .
H10A H 0.9563 -0.0869 0.0769 0.102 Uiso 1 1 calc R . .
H10B H 0.8836 -0.0174 0.0995 0.102 Uiso 1 1 calc R . .
H10C H 0.9211 -0.1061 0.1270 0.102 Uiso 1 1 calc R . .
C11 C 1.0762(4) -0.1152(4) 0.18562(14) 0.0823(18) Uani 1 1 d . . .
H11A H 1.1025 -0.1053 0.2160 0.123 Uiso 1 1 calc R . .
H11B H 1.1129 -0.1621 0.1699 0.123 Uiso 1 1 calc R . .
H11C H 1.0119 -0.1368 0.1879 0.123 Uiso 1 1 calc R . .
C12 C 1.2265(3) 0.0459(5) 0.19653(15) 0.098(2) Uani 1 1 d . . .
H12A H 1.2139 0.0040 0.2218 0.146 Uiso 1 1 calc R . .
H12B H 1.2379 0.1090 0.2080 0.146 Uiso 1 1 calc R . .
H12C H 1.2814 0.0239 0.1806 0.146 Uiso 1 1 calc R . .
C13 C 1.1842(3) 0.2009(5) 0.12223(18) 0.096(2) Uani 1 1 d . . .
H13A H 1.2353 0.1847 0.1023 0.144 Uiso 1 1 calc R . .
H13B H 1.2095 0.2250 0.1508 0.144 Uiso 1 1 calc R . .
H13C H 1.1451 0.2486 0.1078 0.144 Uiso 1 1 calc R . .
C14 C 0.6733(2) 0.1570(3) 0.26651(10) 0.0331(8) Uani 1 1 d . . .
C15 C 0.6664(3) 0.2485(3) 0.28062(13) 0.0466(10) Uani 1 1 d . . .
H15 H 0.6787 0.2979 0.2603 0.056 Uiso 1 1 calc R . .
C16 C 0.6411(3) 0.2681(4) 0.32496(16) 0.0709(15) Uani 1 1 d . . .
H16 H 0.6377 0.3309 0.3350 0.085 Uiso 1 1 calc R . .
C17 C 0.6213(3) 0.1960(5) 0.35399(14) 0.0771(17) Uani 1 1 d . . .
H17 H 0.6031 0.2095 0.3840 0.092 Uiso 1 1 calc R . .
C18 C 0.6272(3) 0.1069(4) 0.34044(13) 0.0688(15) Uani 1 1 d . . .
H18 H 0.6134 0.0579 0.3608 0.083 Uiso 1 1 calc R . .
C19 C 0.6533(2) 0.0864(3) 0.29695(11) 0.0473(10) Uani 1 1 d . . .
H19 H 0.6577 0.0232 0.2877 0.057 Uiso 1 1 calc R . .
C20 C 0.7418(2) 0.0139(2) 0.20854(10) 0.0286(7) Uani 1 1 d . . .
C21 C 0.8079(2) -0.0182(3) 0.24010(13) 0.0428(9) Uani 1 1 d . . .
H21 H 0.8338 0.0239 0.2616 0.051 Uiso 1 1 calc R . .
C22 C 0.8359(3) -0.1101(3) 0.24034(15) 0.0549(11) Uani 1 1 d . . .
H22 H 0.8801 -0.1312 0.2622 0.066 Uiso 1 1 calc R . .
C23 C 0.7999(3) -0.1706(3) 0.20918(16) 0.0553(11) Uani 1 1 d . . .
H23 H 0.8194 -0.2339 0.2093 0.066 Uiso 1 1 calc R . .
C24 C 0.7360(3) -0.1409(3) 0.17767(14) 0.0496(10) Uani 1 1 d . . .
H24 H 0.7114 -0.1834 0.1560 0.060 Uiso 1 1 calc R . .
C25 C 0.7071(2) -0.0486(2) 0.17731(11) 0.0352(8) Uani 1 1 d . . .
H25 H 0.6629 -0.0283 0.1553 0.042 Uiso 1 1 calc R . .
C26 C 0.4493(2) 0.1744(2) 0.12260(11) 0.0313(7) Uani 1 1 d . . .
C27 C 0.4453(2) 0.2413(2) 0.15762(12) 0.0345(8) Uani 1 1 d . . .
C28 C 0.4579(2) 0.1958(2) 0.20023(11) 0.0317(7) Uani 1 1 d . . .
C29 C 0.4685(2) 0.0980(2) 0.19111(10) 0.0287(7) Uani 1 1 d . . .
C30 C 0.4639(2) 0.0849(2) 0.14350(10) 0.0285(7) Uani 1 1 d . . .
C31 C 0.4286(3) 0.1904(3) 0.07318(12) 0.0501(10) Uani 1 1 d . . .
H31A H 0.3629 0.1770 0.0668 0.075 Uiso 1 1 calc R . .
H31B H 0.4674 0.1492 0.0551 0.075 Uiso 1 1 calc R . .
H31C H 0.4418 0.2555 0.0656 0.075 Uiso 1 1 calc R . .
C32 C 0.4216(3) 0.3429(3) 0.15184(17) 0.0569(11) Uani 1 1 d . . .
H32A H 0.4452 0.3652 0.1230 0.085 Uiso 1 1 calc R . .
H32B H 0.4501 0.3789 0.1765 0.085 Uiso 1 1 calc R . .
H32C H 0.3540 0.3508 0.1523 0.085 Uiso 1 1 calc R . .
C33 C 0.4441(3) 0.2388(3) 0.24547(13) 0.0520(11) Uani 1 1 d . . .
H33A H 0.4678 0.3028 0.2454 0.078 Uiso 1 1 calc R . .
H33B H 0.4777 0.2024 0.2685 0.078 Uiso 1 1 calc R . .
H33C H 0.3778 0.2393 0.2523 0.078 Uiso 1 1 calc R . .
C34 C 0.4726(2) 0.0205(3) 0.22519(11) 0.0417(9) Uani 1 1 d . . .
H34A H 0.4099 -0.0041 0.2297 0.063 Uiso 1 1 calc R . .
H34B H 0.4976 0.0443 0.2539 0.063 Uiso 1 1 calc R . .
H34C H 0.5128 -0.0294 0.2142 0.063 Uiso 1 1 calc R . .
C35 C 0.4603(3) -0.0066(3) 0.11947(12) 0.0434(9) Uani 1 1 d . . .
H35A H 0.4936 -0.0536 0.1375 0.065 Uiso 1 1 calc R . .
H35B H 0.4896 -0.0004 0.0900 0.065 Uiso 1 1 calc R . .
H35C H 0.3955 -0.0258 0.1152 0.065 Uiso 1 1 calc R . .
C36 C 0.7314(2) 0.4471(2) 0.03574(10) 0.0319(7) Uani 1 1 d . . .
C37 C 0.7210(3) 0.4944(3) -0.00634(12) 0.0421(9) Uani 1 1 d . . .
H37 H 0.6878 0.4651 -0.0304 0.051 Uiso 1 1 calc R . .
C38 C 0.7582(3) 0.5815(3) -0.01286(14) 0.0525(10) Uani 1 1 d . . .
H38 H 0.7503 0.6104 -0.0415 0.063 Uiso 1 1 calc R . .
C39 C 0.8064(3) 0.6283(3) 0.02068(15) 0.0536(11) Uani 1 1 d . . .
C40 C 0.8190(3) 0.5822(3) 0.06165(13) 0.0456(9) Uani 1 1 d . . .
H40 H 0.8539 0.6119 0.0850 0.055 Uiso 1 1 calc R . .
C41 C 0.7819(2) 0.4937(2) 0.06959(11) 0.0344(8) Uani 1 1 d . . .
C42 C 0.8463(4) 0.7237(4) 0.01367(19) 0.0858(17) Uani 1 1 d . . .
H42A H 0.9044 0.7187 -0.0028 0.129 Uiso 1 1 calc R . .
H42B H 0.8585 0.7531 0.0430 0.129 Uiso 1 1 calc R . .
H42C H 0.8019 0.7617 -0.0037 0.129 Uiso 1 1 calc R . .
C43 C 0.6271(2) 0.3250(2) 0.01337(10) 0.0289(7) Uani 1 1 d . . .
C44 C 0.6348(2) 0.2373(2) -0.00758(10) 0.0304(7) Uani 1 1 d . . .
C45 C 0.5625(2) 0.2063(2) -0.03615(10) 0.0318(7) Uani 1 1 d . . .
H45 H 0.5671 0.1466 -0.0498 0.038 Uiso 1 1 calc R . .
C46 C 0.4839(2) 0.2607(2) -0.04506(10) 0.0337(8) Uani 1 1 d . . .
C47 C 0.4769(2) 0.3455(2) -0.02372(11) 0.0355(8) Uani 1 1 d . . .
H47 H 0.4233 0.3828 -0.0290 0.043 Uiso 1 1 calc R . .
C48 C 0.5458(2) 0.3775(2) 0.00517(11) 0.0328(7) Uani 1 1 d . . .
H48 H 0.5384 0.4358 0.0198 0.039 Uiso 1 1 calc R . .
C49 C 0.4092(3) 0.2287(3) -0.07790(13) 0.0469(9) Uani 1 1 d . . .
H49A H 0.3481 0.2459 -0.0664 0.070 Uiso 1 1 calc R . .
H49B H 0.4126 0.1609 -0.0814 0.070 Uiso 1 1 calc R . .
H49C H 0.4184 0.2585 -0.1072 0.070 Uiso 1 1 calc R . .
C50 C 0.6233(2) 0.5002(3) 0.14391(13) 0.0466(9) Uani 1 1 d . . .
H50A H 0.5816 0.5273 0.1662 0.070 Uiso 1 1 calc R . .
H50B H 0.6037 0.4363 0.1371 0.070 Uiso 1 1 calc R . .
H50C H 0.6208 0.5376 0.1162 0.070 Uiso 1 1 calc R . .
C51 C 0.7535(3) 0.5976(3) 0.17405(14) 0.0539(10) Uani 1 1 d . . .
H51A H 0.7547 0.6348 0.1463 0.081 Uiso 1 1 calc R . .
H51B H 0.8158 0.5958 0.1878 0.081 Uiso 1 1 calc R . .
H51C H 0.7102 0.6258 0.1953 0.081 Uiso 1 1 calc R . .
C52 C 0.7220(2) 0.4994(2) 0.16290(11) 0.0370(8) Uani 1 1 d . . .
H52 H 0.7212 0.4637 0.1919 0.044 Uiso 1 1 calc R . .
C53 C 0.9390(3) 0.4275(3) 0.18851(15) 0.0615(12) Uani 1 1 d . . .
H53A H 0.9374 0.3592 0.1893 0.092 Uiso 1 1 calc R . .
H53B H 0.8920 0.4524 0.2088 0.092 Uiso 1 1 calc R . .
H53C H 1.0006 0.4493 0.1983 0.092 Uiso 1 1 calc R . .
C54 C 0.9847(3) 0.4153(4) 0.10749(18) 0.0766(15) Uani 1 1 d . . .
H54A H 1.0490 0.4286 0.1169 0.115 Uiso 1 1 calc R . .
H54B H 0.9733 0.4401 0.0771 0.115 Uiso 1 1 calc R . .
H54C H 0.9745 0.3478 0.1074 0.115 Uiso 1 1 calc R . .
C55 C 0.9185(2) 0.4611(3) 0.14028(13) 0.0465(9) Uani 1 1 d . . .
H55 H 0.9275 0.5302 0.1391 0.056 Uiso 1 1 calc R . .
C56 C 0.6318(3) 0.0095(3) 0.02226(14) 0.0592(12) Uani 1 1 d . . .
H56A H 0.6124 -0.0526 0.0121 0.089 Uiso 1 1 calc R . .
H56B H 0.5781 0.0514 0.0218 0.089 Uiso 1 1 calc R . .
H56C H 0.6573 0.0054 0.0531 0.089 Uiso 1 1 calc R . .
C57 C 0.7907(3) -0.0160(4) -0.00924(17) 0.0809(17) Uani 1 1 d . . .
H57A H 0.8221 -0.0137 0.0203 0.121 Uiso 1 1 calc R . .
H57B H 0.8333 0.0054 -0.0325 0.121 Uiso 1 1 calc R . .
H57C H 0.7715 -0.0801 -0.0158 0.121 Uiso 1 1 calc R . .
C58 C 0.7055(3) 0.0470(3) -0.00889(12) 0.0461(10) Uani 1 1 d . . .
H58 H 0.6786 0.0492 -0.0402 0.055 Uiso 1 1 calc R . .
C59 C 0.8037(4) 0.1865(5) -0.08078(13) 0.097(2) Uani 1 1 d . . .
H59A H 0.7538 0.2304 -0.0886 0.146 Uiso 1 1 calc R . .
H59B H 0.7820 0.1226 -0.0859 0.146 Uiso 1 1 calc R . .
H59C H 0.8576 0.1988 -0.0996 0.146 Uiso 1 1 calc R . .
C60 C 0.8708(3) 0.2935(4) -0.02154(17) 0.0801(16) Uani 1 1 d . . .
H60A H 0.9264 0.3029 -0.0396 0.120 Uiso 1 1 calc R . .
H60B H 0.8874 0.2985 0.0106 0.120 Uiso 1 1 calc R . .
H60C H 0.8244 0.3410 -0.0294 0.120 Uiso 1 1 calc R . .
C61 C 0.8314(3) 0.1986(3) -0.03096(12) 0.0542(11) Uani 1 1 d . . .
H61 H 0.8829 0.1534 -0.0249 0.065 Uiso 1 1 calc R . .
N1 N 0.69767(18) 0.35692(19) 0.04297(8) 0.0288(6) Uani 1 1 d . . .
O1 O 0.84807(14) 0.18806(16) 0.13177(7) 0.0329(5) Uani 1 1 d . . .
O2 O 1.0155(2) 0.1547(2) 0.27656(9) 0.0579(8) Uani 1 1 d . . .
P1 P 0.70226(5) 0.13595(6) 0.20705(2) 0.02229(16) Uani 1 1 d . . .
P2 P 0.79724(6) 0.43382(6) 0.12343(3) 0.03012(18) Uani 1 1 d . . .
P3 P 0.73721(6) 0.16739(7) 0.00804(3) 0.0336(2) Uani 1 1 d . . .
Y1 Y 0.729599(19) 0.24779(2) 0.098773(9) 0.02288(7) Uani 1 1 d . . .
Ru1 Ru 0.585845(15) 0.176047(17) 0.158152(7) 0.02121(6) Uani 1 1 d . . .
Rh1 Rh 1.002551(16) 0.11087(2) 0.178601(8) 0.03068(7) Uani 1 1 d . . .
H1RU H 0.641(2) 0.127(2) 0.1174(11) 0.042(10) Uiso 1 1 d . . .
H2RU H 0.638(3) 0.274(3) 0.1542(13) 0.056(11) Uiso 1 1 d . . .

loop_
_atom_site_aniso_label
_atom_site_aniso_U_11
_atom_site_aniso_U_22
_atom_site_aniso_U_33
_atom_site_aniso_U_23
_atom_site_aniso_U_13
_atom_site_aniso_U_12
C1 0.0198(15) 0.0308(18) 0.0279(15) -0.0015(13) -0.0002(12) -0.0009(13)
C2 0.0206(15) 0.0309(17) 0.0277(15) 0.0024(13) -0.0015(12) -0.0019(13)
C3 0.0242(17) 0.049(2) 0.038(2) 0.0000(16) -0.0042(14) 0.0086(15)
C4 0.0283(18) 0.080(3) 0.0249(17) 0.0066(17) 0.0056(13) 0.0201(18)
C5 0.043(2) 0.066(3) 0.0299(18) -0.0041(17) 0.0080(15) 0.0247(19)
C6 0.056(3) 0.084(3) 0.0285(19) 0.0033(19) 0.0083(17) 0.046(2)
C7 0.029(2) 0.122(4) 0.033(2) 0.000(2) 0.0031(15) 0.033(3)
C8 0.0268(19) 0.103(4) 0.042(2) 0.005(2) 0.0132(16) 0.008(2)
C9 0.042(2) 0.093(3) 0.0316(19) 0.014(2) 0.0095(16) 0.022(2)
C10 0.081(3) 0.078(3) 0.045(2) -0.017(2) 0.002(2) 0.000(3)
C11 0.119(4) 0.089(4) 0.040(2) 0.008(2) 0.016(3) 0.068(3)
C12 0.035(2) 0.206(7) 0.051(3) 0.002(3) -0.007(2) 0.040(3)
C13 0.042(3) 0.166(6) 0.080(4) 0.014(4) 0.020(2) -0.029(3)
C14 0.0216(16) 0.054(2) 0.0234(15) -0.0082(15) 0.0019(12) -0.0030(15)
C15 0.037(2) 0.063(3) 0.040(2) -0.0178(18) 0.0035(16) 0.0038(18)
C16 0.045(3) 0.106(4) 0.062(3) -0.052(3) 0.003(2) 0.005(3)
C17 0.048(3) 0.152(6) 0.032(2) -0.025(3) 0.0147(19) -0.023(3)
C18 0.059(3) 0.117(5) 0.030(2) -0.005(2) 0.0095(19) -0.035(3)
C19 0.038(2) 0.077(3) 0.0263(17) 0.0025(18) -0.0015(15) -0.0203(19)
C20 0.0224(16) 0.0289(17) 0.0345(17) 0.0035(13) 0.0006(12) 0.0007(13)
C21 0.040(2) 0.036(2) 0.052(2) 0.0058(17) -0.0164(16) -0.0054(16)
C22 0.047(2) 0.039(2) 0.077(3) 0.010(2) -0.029(2) 0.0006(18)
C23 0.048(2) 0.026(2) 0.092(3) 0.002(2) -0.018(2) 0.0046(17)
C24 0.045(2) 0.034(2) 0.069(3) -0.0125(19) -0.0157(19) 0.0057(17)
C25 0.0319(18) 0.0328(19) 0.0406(19) -0.0034(15) -0.0069(14) 0.0037(15)
C26 0.0197(15) 0.0404(19) 0.0338(17) 0.0043(15) -0.0002(12) -0.0017(14)
C27 0.0170(16) 0.0346(19) 0.052(2) 0.0024(15) 0.0028(14) 0.0021(13)
C28 0.0182(15) 0.043(2) 0.0338(17) -0.0076(14) 0.0065(12) -0.0018(14)
C29 0.0173(15) 0.0403(19) 0.0285(16) 0.0011(14) -0.0006(12) -0.0032(13)
C30 0.0203(15) 0.0359(18) 0.0292(16) -0.0043(13) 0.0008(12) -0.0037(13)
C31 0.033(2) 0.080(3) 0.037(2) 0.0122(19) -0.0096(15) -0.002(2)
C32 0.028(2) 0.039(2) 0.104(4) 0.006(2) 0.005(2) 0.0091(17)
C33 0.032(2) 0.074(3) 0.050(2) -0.031(2) 0.0150(17) -0.0078(19)
C34 0.0324(19) 0.056(2) 0.0367(19) 0.0148(17) 0.0003(14) -0.0100(17)
C35 0.045(2) 0.044(2) 0.041(2) -0.0119(16) 0.0021(16) -0.0109(17)
C36 0.0258(16) 0.040(2) 0.0305(17) 0.0079(14) 0.0074(13) 0.0062(14)
C37 0.042(2) 0.051(2) 0.0338(18) 0.0146(16) 0.0010(15) 0.0041(17)
C38 0.052(2) 0.057(3) 0.049(2) 0.027(2) 0.0072(19) 0.003(2)
C39 0.051(2) 0.047(2) 0.064(3) 0.023(2) 0.011(2) -0.008(2)
C40 0.040(2) 0.048(2) 0.048(2) 0.0096(18) 0.0042(17) -0.0098(18)
C41 0.0301(18) 0.039(2) 0.0341(17) 0.0081(15) 0.0031(14) -0.0009(15)
C42 0.087(4) 0.074(4) 0.096(4) 0.043(3) 0.001(3) -0.028(3)
C43 0.0311(17) 0.0353(18) 0.0204(14) 0.0059(13) 0.0043(12) 0.0045(14)
C44 0.0284(17) 0.044(2) 0.0191(15) 0.0028(13) 0.0018(12) 0.0120(14)
C45 0.0332(18) 0.0380(19) 0.0240(16) -0.0017(13) -0.0010(13) 0.0104(15)
C46 0.0304(18) 0.045(2) 0.0259(16) 0.0046(14) -0.0032(13) 0.0048(15)
C47 0.0333(18) 0.041(2) 0.0319(17) 0.0065(15) -0.0021(14) 0.0140(15)
C48 0.0340(18) 0.0320(18) 0.0323(17) 0.0024(14) -0.0031(13) 0.0102(14)
C49 0.040(2) 0.054(2) 0.046(2) 0.0006(18) -0.0154(17) 0.0072(18)
C50 0.039(2) 0.041(2) 0.060(2) -0.0031(18) 0.0126(18) 0.0016(17)
C51 0.057(3) 0.044(2) 0.060(3) -0.0099(19) -0.003(2) -0.0012(19)
C52 0.043(2) 0.037(2) 0.0307(17) 0.0003(14) 0.0013(15) 0.0006(16)
C53 0.053(3) 0.052(3) 0.078(3) 0.012(2) -0.037(2) -0.013(2)
C54 0.030(2) 0.096(4) 0.104(4) 0.000(3) 0.006(2) -0.001(2)
C55 0.0324(19) 0.044(2) 0.062(2) 0.0051(19) -0.0109(17) -0.0066(17)
C56 0.086(3) 0.038(2) 0.052(2) -0.0080(19) -0.017(2) 0.006(2)
C57 0.082(4) 0.071(3) 0.089(4) -0.034(3) -0.032(3) 0.046(3)
C58 0.055(2) 0.051(2) 0.0318(18) -0.0155(17) -0.0160(16) 0.0283(19)
C59 0.069(3) 0.197(7) 0.026(2) -0.002(3) 0.013(2) 0.039(4)
C60 0.055(3) 0.109(4) 0.077(3) 0.020(3) 0.038(3) 0.015(3)
C61 0.037(2) 0.093(4) 0.033(2) 0.002(2) 0.0059(16) 0.023(2)
N1 0.0300(14) 0.0336(15) 0.0229(13) 0.0019(11) -0.0003(10) 0.0047(12)
O1 0.0206(11) 0.0504(15) 0.0277(11) 0.0077(10) 0.0012(8) 0.0086(10)
O2 0.0559(18) 0.081(2) 0.0364(15) -0.0138(14) -0.0139(12) 0.0176(15)
P1 0.0192(4) 0.0279(4) 0.0198(4) -0.0017(3) 0.0024(3) 0.0008(3)
P2 0.0263(4) 0.0337(5) 0.0303(4) 0.0033(3) -0.0017(3) -0.0029(4)
P3 0.0307(4) 0.0492(6) 0.0210(4) -0.0046(4) -0.0015(3) 0.0177(4)
Y1 0.01939(15) 0.03067(17) 0.01861(14) 0.00240(12) 0.00110(10) 0.00437(12)
Ru1 0.01784(12) 0.02537(13) 0.02048(12) -0.00183(9) 0.00232(8) 0.00160(10)
Rh1 0.01805(12) 0.04932(17) 0.02466(13) 0.00328(11) 0.00015(9) 0.00819(11)

loop_
_atom_type_symbol
_atom_type_description
_atom_type_scat_dispersion_real
_atom_type_scat_dispersion_imag
_atom_type_scat_source
C C 0.0033 0.0016 'International Tables Vol C Tables 4.2.6.8 and 6.1.1.4'
H H 0.0000 0.0000 'International Tables Vol C Tables 4.2.6.8 and 6.1.1.4'
N N 0.0061 0.0033 'International Tables Vol C Tables 4.2.6.8 and 6.1.1.4'
O O 0.0106 0.0060 'International Tables Vol C Tables 4.2.6.8 and 6.1.1.4'
P P 0.1023 0.0942 'International Tables Vol C Tables 4.2.6.8 and 6.1.1.4'
Y Y -2.7962 3.5667 'International Tables Vol C Tables 4.2.6.8 and 6.1.1.4'
Ru Ru -1.2594 0.8363 'International Tables Vol C Tables 4.2.6.8 and 6.1.1.4'
Rh Rh -1.1178 0.9187 'International Tables Vol C Tables 4.2.6.8 and 6.1.1.4'

loop_
_geom_angle_atom_site_label_1
_geom_angle_atom_site_label_2
_geom_angle_atom_site_label_3
_geom_angle
_geom_angle_site_symmetry_1
_geom_angle_site_symmetry_3
C2 C1 P1 114.5(2) . .
O1 C2 C1 111.4(2) . .
O1 C2 Rh1 121.1(2) . .
C1 C2 Rh1 127.5(2) . .
O2 C3 Rh1 176.6(3) . .
C8 C4 C5 108.4(3) . .
C8 C4 C9 127.1(4) . .
C5 C4 C9 124.2(4) . .
C8 C4 Rh1 73.1(2) . .
C5 C4 Rh1 72.23(19) . .
C9 C4 Rh1 125.6(2) . .
C6 C5 C4 107.6(4) . .
C6 C5 C10 126.8(4) . .
C4 C5 C10 125.4(4) . .
C6 C5 Rh1 73.0(2) . .
C4 C5 Rh1 71.1(2) . .
C10 C5 Rh1 124.8(3) . .
C7 C6 C5 107.7(4) . .
C7 C6 C11 126.6(4) . .
C5 C6 C11 125.6(5) . .
C7 C6 Rh1 71.0(2) . .
C5 C6 Rh1 71.0(2) . .
C11 C6 Rh1 126.3(3) . .
C6 C7 C8 109.0(3) . .
C6 C7 C12 125.3(5) . .
C8 C7 C12 125.3(5) . .
C6 C7 Rh1 73.0(2) . .
C8 C7 Rh1 72.5(2) . .
C12 C7 Rh1 126.1(3) . .
C4 C8 C7 107.3(4) . .
C4 C8 C13 126.0(4) . .
C7 C8 C13 126.7(4) . .
C4 C8 Rh1 70.77(19) . .
C7 C8 Rh1 71.4(2) . .
C13 C8 Rh1 124.6(3) . .
C15 C14 C19 118.6(3) . .
C15 C14 P1 117.6(3) . .
C19 C14 P1 123.7(3) . .
C14 C15 C16 119.8(4) . .
C17 C16 C15 119.7(5) . .
C18 C17 C16 120.9(4) . .
C17 C18 C19 120.1(5) . .
C18 C19 C14 120.9(4) . .
C25 C20 C21 118.0(3) . .
C25 C20 P1 119.7(2) . .
C21 C20 P1 122.3(3) . .
C22 C21 C20 120.8(3) . .
C23 C22 C21 119.9(4) . .
C22 C23 C24 120.4(4) . .
C23 C24 C25 120.0(4) . .
C20 C25 C24 120.7(3) . .
C27 C26 C30 107.3(3) . .
C27 C26 C31 126.8(3) . .
C30 C26 C31 125.4(3) . .
C27 C26 Ru1 72.00(18) . .
C30 C26 Ru1 71.56(17) . .
C31 C26 Ru1 128.3(2) . .
C26 C27 C28 109.4(3) . .
C26 C27 C32 125.8(3) . .
C28 C27 C32 124.5(3) . .
C26 C27 Ru1 70.86(18) . .
C28 C27 Ru1 72.61(18) . .
C32 C27 Ru1 127.7(2) . .
C27 C28 C29 107.0(3) . .
C27 C28 C33 126.0(3) . .
C29 C28 C33 126.1(3) . .
C27 C28 Ru1 70.24(17) . .
C29 C28 Ru1 71.53(17) . .
C33 C28 Ru1 132.0(2) . .
C30 C29 C28 108.2(3) . .
C30 C29 C34 124.6(3) . .
C28 C29 C34 126.8(3) . .
C30 C29 Ru1 70.18(17) . .
C28 C29 Ru1 71.42(17) . .
C34 C29 Ru1 129.5(2) . .
C29 C30 C26 108.2(3) . .
C29 C30 C35 126.1(3) . .
C26 C30 C35 125.1(3) . .
C29 C30 Ru1 72.84(17) . .
C26 C30 Ru1 70.61(17) . .
C35 C30 Ru1 129.0(2) . .
N1 C36 C41 120.7(3) . .
N1 C36 C37 122.9(3) . .
C41 C36 C37 116.3(3) . .
C38 C37 C36 121.4(4) . .
C37 C38 C39 122.3(4) . .
C38 C39 C40 117.0(4) . .
C38 C39 C42 122.3(4) . .
C40 C39 C42 120.7(4) . .
C39 C40 C41 122.3(4) . .
C40 C41 C36 120.6(3) . .
C40 C41 P2 122.3(3) . .
C36 C41 P2 117.1(2) . .
N1 C43 C44 120.3(3) . .
N1 C43 C48 121.5(3) . .
C44 C43 C48 118.2(3) . .
C45 C44 C43 119.1(3) . .
C45 C44 P3 124.3(3) . .
C43 C44 P3 116.5(2) . .
C46 C45 C44 121.8(3) . .
C47 C46 C45 118.3(3) . .
C47 C46 C49 120.5(3) . .
C45 C46 C49 121.2(3) . .
C46 C47 C48 121.4(3) . .
C47 C48 C43 121.1(3) . .
C51 C52 C50 110.4(3) . .
C51 C52 P2 115.6(3) . .
C50 C52 P2 108.8(2) . .
C54 C55 C53 110.3(4) . .
C54 C55 P2 109.6(3) . .
C53 C55 P2 110.5(3) . .
C56 C58 C57 111.4(4) . .
C56 C58 P3 109.8(2) . .
C57 C58 P3 111.1(3) . .
C60 C61 C59 112.0(4) . .
C60 C61 P3 112.5(3) . .
C59 C61 P3 113.1(3) . .
C36 N1 C43 117.0(3) . .
C36 N1 Y1 132.0(2) . .
C43 N1 Y1 110.92(19) . .
C2 O1 Y1 142.25(19) . .
C20 P1 C14 102.00(15) . .
C20 P1 C1 100.21(14) . .
C14 P1 C1 96.47(14) . .
C20 P1 Ru1 118.72(10) . .
C14 P1 Ru1 113.10(10) . .
C1 P1 Ru1 122.42(10) . .
C41 P2 C55 103.67(16) . .
C41 P2 C52 104.38(16) . .
C55 P2 C52 106.25(17) . .
C41 P2 Y1 100.18(11) . .
C55 P2 Y1 124.64(13) . .
C52 P2 Y1 114.99(11) . .
C44 P3 C61 107.71(16) . .
C44 P3 C58 104.33(16) . .
C61 P3 C58 103.7(2) . .
C44 P3 Y1 88.50(10) . .
C61 P3 Y1 121.11(15) . .
C58 P3 Y1 127.04(12) . .
O1 Y1 N1 138.27(9) . .
O1 Y1 Ru1 98.71(6) . .
N1 Y1 Ru1 122.20(6) . .
O1 Y1 P3 102.74(6) . .
N1 Y1 P3 67.75(7) . .
Ru1 Y1 P3 116.83(2) . .
O1 Y1 P2 89.54(7) . .
N1 Y1 P2 67.87(7) . .
Ru1 Y1 P2 113.958(19) . .
P3 Y1 P2 124.76(3) . .
C26 Ru1 C30 37.83(12) . .
C26 Ru1 C27 37.14(12) . .
C30 Ru1 C27 62.12(12) . .
C26 Ru1 C28 62.51(11) . .
C30 Ru1 C28 62.18(11) . .
C27 Ru1 C28 37.15(12) . .
C26 Ru1 C29 62.41(11) . .
C30 Ru1 C29 36.98(11) . .
C27 Ru1 C29 61.73(12) . .
C28 Ru1 C29 37.04(12) . .
C26 Ru1 P1 160.11(9) . .
C30 Ru1 P1 123.14(9) . .
C27 Ru1 P1 140.43(9) . .
C28 Ru1 P1 106.23(9) . .
C29 Ru1 P1 98.48(8) . .
C26 Ru1 Y1 110.42(8) . .
C30 Ru1 Y1 130.77(8) . .
C27 Ru1 Y1 119.95(9) . .
C28 Ru1 Y1 151.56(9) . .
C29 Ru1 Y1 167.10(8) . .
P1 Ru1 Y1 87.18(2) . .
C3 Rh1 C2 91.71(13) . .
C3 Rh1 C4 160.75(14) . .
C2 Rh1 C4 103.30(12) . .
C3 Rh1 C5 147.54(15) . .
C2 Rh1 C5 108.66(13) . .
C4 Rh1 C5 36.72(14) . .
C3 Rh1 C7 103.96(14) . .
C2 Rh1 C7 163.36(13) . .
C4 Rh1 C7 60.21(12) . .
C5 Rh1 C7 60.17(15) . .
C3 Rh1 C8 124.62(15) . .
C2 Rh1 C8 128.82(14) . .
C4 Rh1 C8 36.13(14) . .
C5 Rh1 C8 60.57(16) . .
C7 Rh1 C8 36.08(15) . .
C3 Rh1 C6 114.29(14) . .
C2 Rh1 C6 140.32(15) . .
C4 Rh1 C6 60.36(13) . .
C5 Rh1 C6 35.96(13) . .
C7 Rh1 C6 35.94(17) . .
C8 Rh1 C6 60.14(17) . .

loop_
_geom_bond_atom_site_label_1
_geom_bond_atom_site_label_2
_geom_bond_distance
_geom_bond_site_symmetry_2
C1 C2 1.513(4) .
C1 P1 1.884(3) .
C2 O1 1.305(3) .
C2 Rh1 1.925(3) .
C3 O2 1.150(4) .
C3 Rh1 1.824(3) .
C4 C8 1.416(5) .
C4 C5 1.434(6) .
C4 C9 1.507(5) .
C4 Rh1 2.268(3) .
C5 C6 1.418(5) .
C5 C10 1.503(6) .
C5 Rh1 2.283(4) .
C6 C7 1.417(7) .
C6 C11 1.500(6) .
C6 Rh1 2.310(4) .
C7 C8 1.419(6) .
C7 C12 1.499(5) .
C7 Rh1 2.284(4) .
C8 C13 1.500(7) .
C8 Rh1 2.298(3) .
C14 C15 1.383(5) .
C14 C19 1.390(5) .
C14 P1 1.843(3) .
C15 C16 1.398(5) .
C16 C17 1.379(7) .
C17 C18 1.344(7) .
C18 C19 1.380(5) .
C20 C25 1.376(4) .
C20 C21 1.401(4) .
C20 P1 1.843(3) .
C21 C22 1.379(5) .
C22 C23 1.363(6) .
C23 C24 1.369(5) .
C24 C25 1.389(5) .
C26 C27 1.415(5) .
C26 C30 1.440(5) .
C26 C31 1.508(4) .
C26 Ru1 2.215(3) .
C27 C28 1.431(5) .
C27 C32 1.507(5) .
C27 Ru1 2.230(3) .
C28 C29 1.437(5) .
C28 C33 1.492(4) .
C28 Ru1 2.261(3) .
C29 C30 1.424(4) .
C29 C34 1.504(5) .
C29 Ru1 2.262(3) .
C30 C35 1.494(5) .
C30 Ru1 2.227(3) .
C36 N1 1.399(4) .
C36 C41 1.400(5) .
C36 C37 1.426(4) .
C37 C38 1.374(5) .
C38 C39 1.378(6) .
C39 C40 1.392(5) .
C39 C42 1.500(6) .
C40 C41 1.399(5) .
C41 P2 1.823(3) .
C43 N1 1.408(4) .
C43 C44 1.409(5) .
C43 C48 1.409(4) .
C44 C45 1.404(5) .
C44 P3 1.836(3) .
C45 C46 1.396(4) .
C46 C47 1.376(5) .
C46 C49 1.511(5) .
C47 C48 1.379(5) .
C50 C52 1.521(5) .
C51 C52 1.516(5) .
C52 P2 1.863(3) .
C53 C55 1.532(5) .
C54 C55 1.522(6) .
C55 P2 1.851(4) .
C56 C58 1.518(6) .
C57 C58 1.525(5) .
C58 P3 1.854(4) .
C59 C61 1.533(6) .
C60 C61 1.499(7) .
C61 P3 1.853(4) .
N1 Y1 2.318(3) .
O1 Y1 2.132(2) .
P1 Ru1 2.2715(8) .
P2 Y1 2.9304(9) .
P3 Y1 2.9302(8) .
Y1 Ru1 2.9272(4) .
